data_4320669
loop_
_publ_author_name
'Azwana R. Sadique'
'Mary Jane Heeg'
'Charles H. Winter'

_publ_section_title
;
 Monomeric and Dimeric Amidinate Complexes of Magnesium
;
_journal_name_full 'Inorganic Chemistry'
_journal_page_first 6349
_journal_page_last 6355
_journal_paper_doi 10.1021/ic0106928
_journal_volume 40
_journal_year 2001
_chemical_formula_sum 'C32 H68 Mg2 N8'
_chemical_formula_weight 613.56
_chemical_name_systematic
;
  ?
;
_space_group_IT_number 15
_symmetry_cell_setting monoclinic
_symmetry_space_group_name_Hall '-C 2yc'
_symmetry_space_group_name_H-M 'C 1 2/c 1'
_atom_sites_solution_hydrogens geom
_atom_sites_solution_primary direct
_atom_sites_solution_secondary difmap
_audit_creation_method SHELXL-97
_cell_angle_alpha 90.00
_cell_angle_beta 111.095(2)
_cell_angle_gamma 90.00
_cell_formula_units_Z 4
_cell_length_a 23.447(3)
_cell_length_b 9.7360(12)
_cell_length_c 18.431(2)
_cell_measurement_reflns_used 822
_cell_measurement_temperature 295(2)
_cell_measurement_theta_max 23
_cell_measurement_theta_min 2.3
_cell_volume 3925.5(8)
_computing_cell_refinement 'Bruker SAINT'
_computing_data_collection 'Bruker SMART'
_computing_data_reduction 'Bruker SAINT'
_computing_molecular_graphics SHELXTL-Plus
_computing_publication_material SHELXL-93
_computing_structure_refinement 'SHELXL-97 (Sheldrick, 1997)'
_computing_structure_solution 'SHELXS-97 (Sheldrick, 1990)'
_diffrn_ambient_temperature 295(2)
_diffrn_measured_fraction_theta_full 0.950
_diffrn_measured_fraction_theta_max 0.950
_diffrn_measurement_method 'SMART CCD'
_diffrn_radiation_monochromator graphite
_diffrn_radiation_source 'fine-focus sealed tube'
_diffrn_radiation_type MoK\a
_diffrn_radiation_wavelength 0.71073
_diffrn_reflns_av_R_equivalents 0.041
_diffrn_reflns_av_sigmaI/netI 0.1185
_diffrn_reflns_limit_h_max 28
_diffrn_reflns_limit_h_min -31
_diffrn_reflns_limit_k_max 12
_diffrn_reflns_limit_k_min 0
_diffrn_reflns_limit_l_max 24
_diffrn_reflns_limit_l_min 0
_diffrn_reflns_number 28131
_diffrn_reflns_theta_full 28.29
_diffrn_reflns_theta_max 28.29
_diffrn_reflns_theta_min 2.29
_exptl_absorpt_coefficient_mu 0.091
_exptl_absorpt_correction_T_max 0.9819
_exptl_absorpt_correction_T_min 0.9643
_exptl_absorpt_correction_type multi-scan
_exptl_crystal_colour colorless
_exptl_crystal_density_diffrn 1.038
_exptl_crystal_density_method 'not measured'
_exptl_crystal_description 'rounded chunks'
_exptl_crystal_F_000 1360
_exptl_crystal_size_max 0.40
_exptl_crystal_size_mid 0.20
_exptl_crystal_size_min 0.20
_refine_diff_density_max 0.155
_refine_diff_density_min -0.171
_refine_diff_density_rms 0.029
_refine_ls_extinction_coef 0.0012(2)
_refine_ls_extinction_expression Fc^*^=kFc[1+0.001xFc^2^\l^3^/sin(2\q)]^-1/4^
_refine_ls_extinction_method SHELXL
_refine_ls_goodness_of_fit_ref 0.666
_refine_ls_hydrogen_treatment mixed
_refine_ls_matrix_type full
_refine_ls_number_parameters 327
_refine_ls_number_reflns 4618
_refine_ls_number_restraints 0
_refine_ls_restrained_S_all 0.666
_refine_ls_R_factor_all 0.1368
_refine_ls_R_factor_gt 0.0422
_refine_ls_shift/su_max 0.350
_refine_ls_shift/su_mean 0.016
_refine_ls_structure_factor_coef Fsqd
_refine_ls_weighting_details 'calc w=1/[\s^2^(Fo^2^)+(0.0702P)^2^+0.0000P] where P=(Fo^2^+2Fc^2^)/3'
_refine_ls_weighting_scheme calc
_refine_ls_wR_factor_gt 0.1001
_refine_ls_wR_factor_ref 0.1178
_reflns_number_gt 1647
_reflns_number_total 4618
_reflns_threshold_expression >2sigma(I)
_cod_data_source_file ic0106928_2.cif
_cod_data_source_block magn(3)
_cod_depositor_comments
;
The following automatic conversions were performed:

'_exptl_absorpt_correction_type' value 'Multi-scan' changed to
'multi-scan' according to the built-in table from CIF Core dictionary
named 'cif_core.dic' version 2.4.1 from 2010-06-29.

Automatic conversion script
Id: cif_fix_values 1646 2011-03-28 12:23:43Z adriana 
;
_cod_original_cell_volume 3925.6(8)
_cod_database_code 4320669

loop_
_symmetry_equiv_pos_as_xyz
'x, y, z'
'-x, y, -z+1/2'
'x+1/2, y+1/2, z'
'-x+1/2, y+1/2, -z+1/2'
'-x, -y, -z'
'x, -y, z-1/2'
'-x+1/2, -y+1/2, -z'
'x+1/2, -y+1/2, z-1/2'

loop_
_atom_site_label
_atom_site_type_symbol
_atom_site_fract_x
_atom_site_fract_y
_atom_site_fract_z
_atom_site_U_iso_or_equiv
_atom_site_adp_type
_atom_site_occupancy
_atom_site_symmetry_multiplicity
_atom_site_calc_flag
_atom_site_refinement_flags
_atom_site_disorder_assembly
_atom_site_disorder_group
Mg1 Mg 0.42964(3) 0.27337(7) 0.21182(4) 0.0519(2) Uani 1 1 d . . .
N1 N 0.47651(7) 0.17571(18) 0.14774(9) 0.0519(5) Uani 1 1 d . . .
N2 N 0.46672(7) 0.36806(19) 0.32134(10) 0.0613(5) Uani 1 1 d . . .
C1 C 0.39053(15) 0.0763(4) 0.0378(2) 0.0921(10) Uani 1 1 d . . .
C2 C 0.45409(19) -0.0685(4) 0.1476(3) 0.1118(12) Uani 1 1 d . . .
C3 C 0.45351(11) 0.0539(3) 0.09819(15) 0.0717(7) Uani 1 1 d . . .
C4 C 0.50705(8) 0.2718(2) 0.12635(11) 0.0544(6) Uani 1 1 d . . .
C5 C 0.51193(19) 0.2718(6) 0.04589(17) 0.0917(11) Uani 1 1 d . . .
C6 C 0.43950(14) 0.4898(3) 0.34408(19) 0.0967(10) Uani 1 1 d . . .
C7 C 0.37221(17) 0.4683(5) 0.3312(3) 0.1103(13) Uani 1 1 d . . .
C8 C 0.4481(2) 0.6120(5) 0.2999(4) 0.156(2) Uani 1 1 d . . .
N3 N 0.34777(7) 0.17949(17) 0.20443(10) 0.0556(5) Uani 1 1 d . . .
N4 N 0.35034(7) 0.36577(18) 0.13456(9) 0.0545(5) Uani 1 1 d . . .
C9 C 0.2979(2) -0.0492(4) 0.1851(3) 0.1062(11) Uani 1 1 d . . .
C10 C 0.36140(19) 0.0386(5) 0.3164(2) 0.1168(14) Uani 1 1 d . . .
C11 C 0.31772(11) 0.0773(3) 0.23605(15) 0.0716(7) Uani 1 1 d . . .
C12 C 0.31627(9) 0.2722(2) 0.15284(12) 0.0554(5) Uani 1 1 d . . .
C13 C 0.24715(12) 0.2747(5) 0.1174(3) 0.0867(10) Uani 1 1 d . . .
C14 C 0.32348(12) 0.4688(3) 0.07478(14) 0.0688(7) Uani 1 1 d . . .
C15 C 0.37009(17) 0.5100(5) 0.0402(2) 0.0997(11) Uani 1 1 d . . .
C16 C 0.2998(2) 0.5943(4) 0.1049(3) 0.1087(12) Uani 1 1 d . . .
H1A H 0.3772(11) -0.001(3) 0.0026(16) 0.107(9) Uiso 1 1 d . . .
H1B H 0.3911(15) 0.155(4) 0.000(2) 0.162(16) Uiso 1 1 d . . .
H1C H 0.3610(12) 0.090(3) 0.0599(14) 0.098(10) Uiso 1 1 d . . .
H2A H 0.4953(14) -0.079(3) 0.1937(16) 0.123(10) Uiso 1 1 d . . .
H2B H 0.4234(17) -0.062(4) 0.169(2) 0.159(18) Uiso 1 1 d . . .
H2C H 0.4374(14) -0.147(3) 0.1105(18) 0.137(12) Uiso 1 1 d . . .
H3 H 0.4804(9) 0.030(2) 0.0716(12) 0.070(7) Uiso 1 1 d . . .
H5A H 0.4781(14) 0.299(3) 0.0100(19) 0.136(13) Uiso 1 1 d . . .
H5B H 0.5051(18) 0.196(4) 0.022(2) 0.17(2) Uiso 1 1 d . . .
H5C H 0.5453(14) 0.289(3) 0.0471(18) 0.124(14) Uiso 1 1 d . . .
H6 H 0.4618(12) 0.498(3) 0.4028(18) 0.127(10) Uiso 1 1 d . . .
H7A H 0.3502(11) 0.459(2) 0.2761(17) 0.092(9) Uiso 1 1 d . . .
H7B H 0.3652(13) 0.387(3) 0.3593(17) 0.115(13) Uiso 1 1 d . . .
H7C H 0.3571(12) 0.547(3) 0.3447(16) 0.118(11) Uiso 1 1 d . . .
H8A H 0.4931(17) 0.634(4) 0.308(2) 0.177(16) Uiso 1 1 d . . .
H8B H 0.4202(19) 0.597(4) 0.239(3) 0.20(2) Uiso 1 1 d . . .
H8C H 0.4330(14) 0.676(3) 0.3165(18) 0.117(13) Uiso 1 1 d . . .
H9A H 0.3376(15) -0.093(3) 0.1834(18) 0.146(13) Uiso 1 1 d . . .
H9B H 0.2791(13) -0.108(3) 0.2068(16) 0.116(11) Uiso 1 1 d . . .
H9C H 0.2750(14) -0.032(3) 0.130(2) 0.138(14) Uiso 1 1 d . . .
H10A H 0.3478(11) -0.026(2) 0.3437(15) 0.100(9) Uiso 1 1 d . . .
H10B H 0.3665(15) 0.126(3) 0.354(2) 0.160(16) Uiso 1 1 d . . .
H10C H 0.4007(16) 0.006(3) 0.3226(19) 0.147(15) Uiso 1 1 d . . .
H11 H 0.2827(9) 0.1131(19) 0.2429(11) 0.063(6) Uiso 1 1 d . . .
H13A H 0.2336(14) 0.290(3) 0.067(2) 0.139(15) Uiso 1 1 d . . .
H13B H 0.2336(15) 0.286(4) 0.1500(19) 0.134(16) Uiso 1 1 d . . .
H13C H 0.2333(17) 0.197(3) 0.119(2) 0.153(18) Uiso 1 1 d . . .
H14 H 0.2871(9) 0.4311(19) 0.0340(12) 0.064(6) Uiso 1 1 d . . .
H15A H 0.3786(12) 0.429(3) 0.0177(16) 0.110(12) Uiso 1 1 d . . .
H15B H 0.3574(11) 0.578(3) 0.0013(16) 0.108(9) Uiso 1 1 d . . .
H15C H 0.4048(14) 0.547(3) 0.0825(19) 0.134(13) Uiso 1 1 d . . .
H16A H 0.2709(16) 0.565(4) 0.127(2) 0.172(19) Uiso 1 1 d . . .
H16B H 0.3340(14) 0.642(3) 0.1323(18) 0.128(15) Uiso 1 1 d . . .
H16C H 0.2797(13) 0.664(3) 0.0611(18) 0.141(11) Uiso 1 1 d . . .

loop_
_atom_site_aniso_label
_atom_site_aniso_U_11
_atom_site_aniso_U_22
_atom_site_aniso_U_33
_atom_site_aniso_U_23
_atom_site_aniso_U_13
_atom_site_aniso_U_12
Mg1 0.0530(4) 0.0557(5) 0.0498(4) -0.0052(4) 0.0219(3) -0.0007(3)
N1 0.0536(10) 0.0566(12) 0.0482(11) 0.0027(9) 0.0217(8) 0.0092(9)
N2 0.0632(11) 0.0632(13) 0.0499(11) -0.0081(10) 0.0113(9) -0.0042(10)
C1 0.083(2) 0.101(3) 0.077(2) -0.031(2) 0.0103(17) 0.0041(19)
C2 0.097(2) 0.071(2) 0.144(3) 0.005(2) 0.014(3) 0.000(2)
C3 0.0704(16) 0.0695(19) 0.0758(17) -0.0139(15) 0.0268(14) 0.0111(14)
C4 0.0476(11) 0.0743(16) 0.0406(12) 0.0080(13) 0.0151(10) 0.0153(12)
C5 0.089(2) 0.143(4) 0.0479(16) 0.009(2) 0.0309(16) 0.003(2)
C6 0.101(2) 0.078(2) 0.085(2) -0.0326(18) 0.0017(17) 0.0124(18)
C7 0.105(3) 0.130(4) 0.093(3) -0.034(3) 0.033(2) 0.037(3)
C8 0.128(4) 0.065(3) 0.238(7) -0.008(3) 0.019(4) 0.002(3)
N3 0.0515(10) 0.0585(12) 0.0588(11) -0.0019(10) 0.0224(9) -0.0075(9)
N4 0.0541(10) 0.0526(11) 0.0547(11) -0.0022(9) 0.0169(8) 0.0054(9)
C9 0.107(3) 0.084(3) 0.136(4) -0.013(2) 0.053(3) -0.039(2)
C10 0.105(3) 0.139(4) 0.102(3) 0.043(3) 0.032(2) -0.044(3)
C11 0.0568(14) 0.0792(19) 0.0825(19) -0.0035(15) 0.0293(14) -0.0164(14)
C12 0.0510(11) 0.0613(15) 0.0544(13) -0.0199(12) 0.0195(10) -0.0005(12)
C13 0.0519(15) 0.114(3) 0.090(3) -0.011(2) 0.0202(16) -0.0026(17)
C14 0.0687(15) 0.0702(18) 0.0571(15) 0.0001(14) 0.0101(13) 0.0130(14)
C15 0.112(3) 0.100(3) 0.085(2) 0.038(2) 0.033(2) 0.014(2)
C16 0.123(3) 0.074(2) 0.119(3) 0.008(2) 0.033(3) 0.042(2)

loop_
_atom_type_symbol
_atom_type_description
_atom_type_scat_dispersion_real
_atom_type_scat_dispersion_imag
_atom_type_scat_source
C C 0.0033 0.0016 'International Tables Vol C Tables 4.2.6.8 and 6.1.1.4'
H H 0.0000 0.0000 'International Tables Vol C Tables 4.2.6.8 and 6.1.1.4'
N N 0.0061 0.0033 'International Tables Vol C Tables 4.2.6.8 and 6.1.1.4'
Mg Mg 0.0486 0.0363 'International Tables Vol C Tables 4.2.6.8 and 6.1.1.4'

loop_
_geom_angle_atom_site_label_1
_geom_angle_atom_site_label_2
_geom_angle_atom_site_label_3
_geom_angle
_geom_angle_site_symmetry_1
_geom_angle_site_symmetry_3
_geom_angle_publ_flag
N3 Mg1 N4 64.71(7) . . ?
N3 Mg1 N2 107.92(7) . . ?
N4 Mg1 N2 115.06(7) . . ?
N3 Mg1 N1 114.77(7) . . ?
N4 Mg1 N1 109.10(7) . . ?
N2 Mg1 N1 128.12(7) . . ?
N3 Mg1 C12 32.27(7) . . ?
N4 Mg1 C12 32.44(6) . . ?
N2 Mg1 C12 115.46(7) . . ?
N1 Mg1 C12 116.40(7) . . ?
N3 Mg1 C4 136.79(7) . . ?
N4 Mg1 C4 102.51(6) . . ?
N2 Mg1 C4 114.53(7) . . ?
N1 Mg1 C4 26.81(6) . . ?
C12 Mg1 C4 124.22(7) . . ?
N3 Mg1 C4 100.88(6) . 2_655 ?
N4 Mg1 C4 136.35(7) . 2_655 ?
N2 Mg1 C4 26.62(6) . 2_655 ?
N1 Mg1 C4 114.15(7) . 2_655 ?
C12 Mg1 C4 122.49(7) . 2_655 ?
C4 Mg1 C4 113.28(5) . 2_655 ?
N3 Mg1 Mg1 146.88(6) . 2_655 ?
N4 Mg1 Mg1 148.40(6) . 2_655 ?
N2 Mg1 Mg1 63.71(5) . 2_655 ?
N1 Mg1 Mg1 64.41(5) . 2_655 ?
C12 Mg1 Mg1 178.88(7) . 2_655 ?
C4 Mg1 Mg1 56.86(4) . 2_655 ?
C4 Mg1 Mg1 56.42(4) 2_655 2_655 ?
C4 N1 C3 120.05(19) . . ?
C4 N1 Mg1 107.21(13) . . ?
C3 N1 Mg1 124.16(14) . . ?
C4 N2 C6 119.7(2) 2_655 . ?
C4 N2 Mg1 108.14(13) 2_655 . ?
C6 N2 Mg1 123.58(16) . . ?
N1 C3 C2 110.0(3) . . ?
N1 C3 C1 112.5(2) . . ?
C2 C3 C1 110.8(3) . . ?
N1 C4 N2 116.26(18) . 2_655 ?
N1 C4 C5 121.9(3) . . ?
N2 C4 C5 121.9(3) 2_655 . ?
N1 C4 Mg1 45.99(9) . . ?
N2 C4 Mg1 79.15(11) 2_655 . ?
C5 C4 Mg1 146.77(19) . . ?
N1 C4 Mg1 79.82(11) . 2_655 ?
N2 C4 Mg1 45.24(9) 2_655 2_655 ?
C5 C4 Mg1 146.51(19) . 2_655 ?
Mg1 C4 Mg1 66.72(5) . 2_655 ?
N2 C6 C8 109.1(4) . . ?
N2 C6 C7 112.0(3) . . ?
C8 C6 C7 111.1(3) . . ?
C12 N3 C11 121.81(18) . . ?
C12 N3 Mg1 90.60(13) . . ?
C11 N3 Mg1 147.08(15) . . ?
C12 N4 C14 121.82(19) . . ?
C12 N4 Mg1 90.05(13) . . ?
C14 N4 Mg1 147.90(16) . . ?
N3 C11 C10 107.9(2) . . ?
N3 C11 C9 113.1(2) . . ?
C10 C11 C9 110.6(3) . . ?
N3 C12 N4 114.63(17) . . ?
N3 C12 C13 123.6(3) . . ?
N4 C12 C13 121.8(3) . . ?
N3 C12 Mg1 57.12(10) . . ?
N4 C12 Mg1 57.51(10) . . ?
C13 C12 Mg1 178.8(2) . . ?
N4 C14 C15 108.8(2) . . ?
N4 C14 C16 113.1(2) . . ?
C15 C14 C16 110.7(3) . . ?

loop_
_geom_bond_atom_site_label_1
_geom_bond_atom_site_label_2
_geom_bond_distance
_geom_bond_site_symmetry_2
_geom_bond_publ_flag
Mg1 N3 2.0859(16) . ?
Mg1 N4 2.0948(17) . ?
Mg1 N2 2.1018(17) . ?
Mg1 N1 2.1073(16) . ?
Mg1 C12 2.484(2) . ?
Mg1 C4 2.799(2) . ?
Mg1 C4 2.813(2) 2_655 ?
Mg1 Mg1 3.0861(12) 2_655 ?
N1 C4 1.321(2) . ?
N1 C3 1.475(3) . ?
N2 C4 1.327(2) 2_655 ?
N2 C6 1.476(3) . ?
C1 C3 1.512(4) . ?
C2 C3 1.497(4) . ?
C4 N2 1.327(2) 2_655 ?
C4 C5 1.528(3) . ?
C4 Mg1 2.813(2) 2_655 ?
C6 C8 1.496(6) . ?
C6 C7 1.523(5) . ?
N3 C12 1.326(3) . ?
N3 C11 1.457(3) . ?
N4 C12 1.332(2) . ?
N4 C14 1.455(3) . ?
C9 C11 1.516(4) . ?
C10 C11 1.513(4) . ?
C12 C13 1.514(3) . ?
C14 C15 1.504(4) . ?
C14 C16 1.527(4) . ?
